data_4076038
loop_
_publ_author_name
'Bruce, Michael I.'
'Low, Paul J.'
'Hartl, Franti\<sek'
'Humphrey, Paul A.'
'de Montigny, Fr\'ed\'eric'
'Jevric, Martyn'
'Lapinte, Claude'
'Perkins, Gary J.'
'Roberts, Rachel L.'
'Skelton, Brian W.'
'White, Allan H.'

_publ_section_title
;
 Syntheses, Structures, Some Reactions, and Electrochemical Oxidation of
 Ferrocenylethynyl Complexes of Iron, Ruthenium, and Osmium
;
_journal_issue 22
_journal_name_full Organometallics
_journal_page_first 5241
_journal_paper_doi 10.1021/om050483l
_journal_volume 24
_journal_year 2005
_chemical_formula_moiety 'C76 H66 Fe1 P4 Ru2,2(C6 H6)'
_chemical_formula_sum 'C88 H78 Fe P4 Ru2'
_chemical_formula_weight 1517.48
_space_group_IT_number 2
_symmetry_cell_setting triclinic
_symmetry_space_group_name_Hall '-P 1'
_symmetry_space_group_name_H-M 'P -1'
_cell_angle_alpha 89.258(5)
_cell_angle_beta 84.795(5)
_cell_angle_gamma 72.660(5)
_cell_formula_units_Z 1
_cell_length_a 9.918(3)
_cell_length_b 10.710(3)
_cell_length_c 17.525(5)
_cell_measurement_reflns_used 2385
_cell_measurement_temperature 150(2)
_cell_measurement_theta_max 24.5
_cell_measurement_theta_min 2.3
_cell_volume 1769.4(9)
_computing_cell_refinement 'Siemens SAINT (Siemens, 1995)'
_computing_data_collection 'Siemens SMART (Siemens, 1995)'
_computing_data_reduction 'xtal ADDREF SORTRF'
_computing_molecular_graphics xtal
_computing_publication_material 'xtal BONDLA CIFIO'
_computing_structure_refinement 'xtal CRYLSQ'
_computing_structure_solution xtal
_diffrn_ambient_temperature 150(2)
_diffrn_measured_fraction_theta_full 1.0
_diffrn_measured_fraction_theta_max 1.0
_diffrn_measurement_device_type
;
Bruker SMART CCD diffractometer
;
_diffrn_measurement_method '\w scans'
_diffrn_radiation_detector 'CCD area detector'
_diffrn_radiation_monochromator graphite
_diffrn_radiation_source 'sealed tube'
_diffrn_radiation_type 'Mo K\a'
_diffrn_radiation_wavelength .71073
_diffrn_reflns_av_R_equivalents .096
_diffrn_reflns_av_sigmaI/netI .141
_diffrn_reflns_limit_h_max 11
_diffrn_reflns_limit_h_min -11
_diffrn_reflns_limit_k_max 12
_diffrn_reflns_limit_k_min -12
_diffrn_reflns_limit_l_max 20
_diffrn_reflns_limit_l_min -20
_diffrn_reflns_number 16283
_diffrn_reflns_theta_full 25.0
_diffrn_reflns_theta_max 25.0
_diffrn_reflns_theta_min 1.99
_diffrn_standards_decay_% 0
_diffrn_standards_number 0
_exptl_absorpt_coefficient_mu .761
_exptl_absorpt_correction_T_max 1.00
_exptl_absorpt_correction_T_min 0.79
_exptl_absorpt_correction_type multi-scan
_exptl_absorpt_process_details
;
 SADABS; Sheldrick, 1996
;
_exptl_crystal_colour orange
_exptl_crystal_density_diffrn 1.424
_exptl_crystal_density_method 'not measured'
_exptl_crystal_description plate
_exptl_crystal_F_000 780
_exptl_crystal_size_max .13
_exptl_crystal_size_mid .09
_exptl_crystal_size_min .03
_refine_diff_density_max 3.847
_refine_diff_density_min -1.498
_refine_ls_extinction_method none
_refine_ls_goodness_of_fit_all 1.088
_refine_ls_goodness_of_fit_ref 1.046
_refine_ls_hydrogen_treatment noref
_refine_ls_matrix_type full
_refine_ls_number_constraints 0
_refine_ls_number_parameters 430
_refine_ls_number_reflns 4091
_refine_ls_number_restraints 0
_refine_ls_R_factor_all .141
_refine_ls_R_factor_gt .087
_refine_ls_shift/su_max .0002
_refine_ls_shift/su_mean .00001
_refine_ls_structure_factor_coef F
_refine_ls_weighting_scheme calc
_refine_ls_wR_factor_all .146
_refine_ls_wR_factor_ref .114
_reflns_d_resolution_high .842
_reflns_d_resolution_low 10.201
_reflns_Friedel_coverage 0
_reflns_limit_h_max 11
_reflns_limit_h_min -11
_reflns_limit_k_max 12
_reflns_limit_k_min -12
_reflns_limit_l_max 20
_reflns_limit_l_min 0
_reflns_number_gt 4113
_reflns_number_total 6155
_reflns_threshold_expression 'F    > 4.00 sig(F   )'
_cod_data_source_file om050483lsi20050611_121017.cif
_cod_data_source_block br920b
_cod_original_sg_symbol_Hall -p_1
_cod_original_sg_symbol_H-M P_-1
_cod_original_formula_sum 'C88 H78 Fe1 P4 Ru2'
_cod_database_code 4076038

loop_
_symmetry_equiv_pos_as_xyz
+x,+y,+z
-x,-y,-z

loop_
_atom_site_label
_atom_site_fract_x
_atom_site_fract_y
_atom_site_fract_z
_atom_site_U_iso_or_equiv
_atom_site_adp_type
_atom_site_occupancy
Ru -.05440(9) .34552(8) .26798(5) .0146(6) Uani 1.00000
Fe .00000 .00000 .00001 .0201(16) Uani 1.00000
P1 .1651(3) .3695(3) .25108(16) .020(2) Uani 1.00000
C111 .2561(12) .3676(10) .3375(6) .022(8) Uani 1.00000
C112 .3404(13) .2518(11) .3652(7) .030(9) Uani 1.00000
C113 .4142(13) .2477(11) .4286(7) .031(9) Uani 1.00000
C114 .4073(14) .3582(13) .4673(7) .037(10) Uani 1.00000
C115 .3219(14) .4798(12) .4389(8) .035(10) Uani 1.00000
C116 .2444(13) .4833(12) .3794(7) .028(9) Uani 1.00000
C121 .3100(13) .2544(12) .1925(6) .028(9) Uani 1.00000
C122 .2930(12) .1420(12) .1637(7) .026(8) Uani 1.00000
C123 .4074(15) .0506(13) .1193(8) .044(11) Uani 1.00000
C124 .5373(15) .0750(17) .1074(8) .052(12) Uani 1.00000
C125 .5555(14) .1846(15) .1373(8) .044(11) Uani 1.00000
C126 .4438(13) .2723(13) .1781(7) .034(9) Uani 1.00000
C10 .1595(13) .5269(11) .2077(6) .026(8) Uani 1.00000
C20 .0332(12) .5670(11) .1566(6) .023(8) Uani 1.00000
P2 -.1209(3) .5437(3) .21339(16) .020(2) Uani 1.00000
C211 -.1837(11) .6897(11) .2758(7) .024(8) Uani 1.00000
C212 -.1598(12) .6805(11) .3544(6) .025(8) Uani 1.00000
C213 -.2036(13) .7877(13) .4017(7) .033(10) Uani 1.00000
C214 -.2710(13) .9154(12) .3699(9) .036(10) Uani 1.00000
C215 -.2958(13) .9247(12) .2954(8) .035(10) Uani 1.00000
C216 -.2488(11) .8131(11) .2483(7) .024(8) Uani 1.00000
C221 -.2592(12) .5787(11) .1470(7) .026(8) Uani 1.00000
C222 -.2287(14) .5901(14) .0681(7) .042(10) Uani 1.00000
C223 -.3332(15) .6173(17) .0190(8) .051(12) Uani 1.00000
C224 -.4699(15) .6327(14) .0467(9) .043(11) Uani 1.00000
C225 -.5052(15) .6280(16) .1220(11) .056(13) Uani 1.00000
C226 -.3977(14) .6011(13) .1739(8) .041(10) Uani 1.00000
C1 -.0407(12) .2894(10) .1584(7) .024(8) Uani 1.00000
C2 -.0397(12) .2537(11) .0909(6) .023(8) Uani 1.00000
C101 -.1071(14) .1640(11) .3121(7) .030(9) Uani 1.00000
C102 -.0171(13) .1982(12) .3622(6) .027(9) Uani 1.00000
C103 -.0904(13) .3243(12) .3953(7) .029(9) Uani 1.00000
C104 -.2211(14) .3708(12) .3665(7) .031(9) Uani 1.00000
C105 -.2351(12) .2748(12) .3135(7) .030(9) Uiso 1.00000
C201 -.0275(12) .1971(11) .0164(7) .025(8) Uani 1.00000
C202 .1024(13) .1370(11) -.0293(7) .029(8) Uani 1.00000
C203 .0678(13) .0806(11) -.0953(6) .025(8) Uani 1.00000
C204 -.0791(13) .1031(11) -.0931(7) .029(9) Uani 1.00000
C205 -.1424(12) .1783(11) -.0217(6) .024(8) Uani 1.00000
C01 .1234(14) .8457(12) .3419(9) .040(10) Uani 1.00000
C02 .1257(14) .8517(13) .4208(8) .037(10) Uani 1.00000
C03 .2430(17) .8640(15) .4517(9) .049(12) Uani 1.00000
C04 .3600(15) .8705(15) .4044(11) .057(13) Uani 1.00000
C05 .3582(16) .8692(14) .3249(8) .045(12) Uani 1.00000
C06 .2413(15) .8524(15) .2930(8) .043(11) Uani 1.00000
H112 .35112 .17047 .33646 .04100 Uiso 1.00000
H113 .46794 .16370 .44600 .04400 Uiso 1.00000
H114 .46171 .35531 .51088 .04900 Uiso 1.00000
H115 .31502 .56022 .46810 .04100 Uiso 1.00000
H116 .18469 .56632 .36417 .03700 Uiso 1.00000
H122 .20084 .12592 .17465 .04000 Uiso 1.00000
H123 .39360 -.02968 .09844 .06300 Uiso 1.00000
H124 .61594 .01410 .07757 .05500 Uiso 1.00000
H125 .64629 .19965 .12704 .05800 Uiso 1.00000
H126 .46150 .35130 .20164 .03800 Uiso 1.00000
H10a .14898 .59159 .24682 .03300 Uiso 1.00000
H10b .24780 .51921 .17715 .03300 Uiso 1.00000
H20a .05497 .51522 .11128 .03000 Uiso 1.00000
H20b .01483 .65752 .14281 .03000 Uiso 1.00000
H212 -.11187 .59692 .37452 .03000 Uiso 1.00000
H213 -.19213 .78054 .45448 .04300 Uiso 1.00000
H214 -.29719 .99386 .40195 .05000 Uiso 1.00000
H215 -.34796 1.00733 .27522 .04700 Uiso 1.00000
H216 -.26137 .82125 .19280 .03200 Uiso 1.00000
H222 -.12920 .57880 .04731 .05400 Uiso 1.00000
H223 -.30801 .62405 -.03694 .06900 Uiso 1.00000
H224 -.54436 .64966 .01117 .05700 Uiso 1.00000
H225 -.60155 .64197 .14069 .06300 Uiso 1.00000
H226 -.42476 .59836 .22964 .05200 Uiso 1.00000
H101 -.08509 .08416 .28184 .04300 Uiso 1.00000
H102 .07460 .14387 .37279 .04200 Uiso 1.00000
H103 -.05198 .37125 .43182 .04200 Uiso 1.00000
H104 -.29643 .45312 .38101 .04500 Uiso 1.00000
H105 -.31247 .27964 .28318 .03700 Uiso 1.00000
H202 .19811 .13366 -.01779 .03600 Uiso 1.00000
H203 .13254 .03752 -.13627 .02900 Uiso 1.00000
H204 -.12983 .07578 -.13029 .03700 Uiso 1.00000
H205 -.24115 .21009 -.00356 .03800 Uiso 1.00000
H01 .04228 .84113 .31809 .05700 Uiso 1.00000
H02 .04364 .84264 .45220 .05000 Uiso 1.00000
H03 .24482 .87028 .50727 .05800 Uiso 1.00000
H04 .44520 .87506 .42480 .06600 Uiso 1.00000
H05 .44171 .87287 .29261 .06700 Uiso 1.00000
H06 .24250 .84631 .23843 .05700 Uiso 1.00000

loop_
_atom_site_aniso_label
_atom_site_aniso_U_11
_atom_site_aniso_U_22
_atom_site_aniso_U_33
_atom_site_aniso_U_12
_atom_site_aniso_U_13
_atom_site_aniso_U_23
Ru .0174(5) .0107(5) .0146(5) -.0031(3) .0000(3) -.0001(3)
Fe .0236(13) .0156(12) .0189(12) -.0025(10) -.0008(10) -.0022(9)
P1 .0192(15) .0131(14) .0228(15) .0041(11) -.0059(12) -.0012(12)
C111 .020(6) .016(6) .023(6) .006(5) .002(5) -.005(5)
C112 .037(7) .016(6) .033(7) .001(5) -.006(6) -.002(5)
C113 .035(7) .022(6) .031(7) -.001(5) -.006(6) -.005(5)
C114 .029(7) .040(8) .032(7) -.000(6) .006(6) -.006(6)
C115 .033(7) .028(7) .050(8) -.014(6) -.016(6) -.004(6)
C116 .023(6) .025(6) .034(7) -.003(5) .001(5) .002(5)
C121 .035(7) .029(7) .017(6) -.003(5) -.004(5) .009(5)
C122 .022(6) .029(6) .026(6) -.004(5) -.001(5) -.011(5)
C123 .040(9) .034(8) .045(8) .009(6) -.000(7) -.009(6)
C124 .025(8) .075(12) .038(8) .013(7) -.000(6) -.010(8)
C125 .021(7) .053(9) .046(9) .004(6) .001(6) .005(7)
C126 .020(7) .044(8) .028(7) .004(6) .006(5) -.005(6)
C10 .037(7) .017(6) .022(6) -.009(5) .003(5) -.004(5)
C20 .022(6) .023(6) .027(6) -.014(5) .006(5) .005(5)
P2 .0208(15) .0157(15) .0198(15) -.0025(12) .0008(12) -.0009(12)
C211 .009(5) .021(6) .039(7) -.002(4) .012(5) -.004(5)
C212 .028(7) .019(6) .027(6) -.011(5) .010(5) -.005(5)
C213 .026(7) .045(8) .034(7) -.024(6) .008(5) -.011(6)
C214 .019(7) .020(6) .067(10) -.007(5) .013(6) -.016(6)
C215 .020(7) .031(7) .046(8) .000(5) .005(6) .006(6)
C216 .012(6) .017(6) .040(7) .002(4) .000(5) .003(5)
C221 .022(6) .016(6) .039(7) -.002(5) -.006(5) -.001(5)
C222 .037(8) .050(9) .022(7) .014(7) -.010(6) -.007(6)
C223 .031(8) .076(11) .039(8) .001(8) -.021(7) -.007(8)
C224 .042(9) .045(9) .046(9) -.016(7) -.021(7) .001(7)
C225 .026(8) .056(10) .088(13) -.018(7) -.002(8) .006(9)
C226 .029(8) .035(8) .056(9) -.004(6) -.017(7) .006(7)
C1 .031(7) .010(5) .027(7) -.004(5) .014(5) .008(5)
C2 .029(7) .024(6) .013(6) -.004(5) -.004(5) .000(5)
C101 .048(8) .019(6) .024(6) -.014(6) .005(6) .002(5)
C102 .030(7) .035(7) .018(6) -.015(6) -.006(5) .003(5)
C103 .035(7) .026(7) .028(7) -.015(6) .005(5) .013(5)
C104 .040(8) .029(7) .020(6) -.007(6) -.002(5) .006(5)
C201 .027(6) .017(6) .028(6) -.003(5) .003(5) -.002(5)
C202 .033(7) .019(6) .026(7) .002(5) .015(5) -.001(5)
C203 .040(7) .016(6) .013(6) -.002(5) .008(5) -.005(4)
C204 .038(8) .014(6) .034(7) -.003(5) -.016(6) -.002(5)
C205 .018(6) .025(6) .024(6) .004(5) -.008(5) .009(5)
C01 .032(8) .024(7) .069(10) -.009(6) -.022(7) .007(7)
C02 .042(8) .034(7) .037(8) -.013(6) -.006(6) -.008(6)
C03 .054(10) .043(9) .046(9) -.011(7) -.002(7) .007(7)
C04 .026(8) .046(9) .099(14) -.010(7) -.013(8) .033(9)
C05 .050(9) .047(9) .042(9) -.019(7) -.014(7) .023(7)
C06 .039(8) .055(9) .032(8) -.007(7) -.004(6) .006(7)

loop_
_atom_type_symbol
_atom_type_oxidation_number
_atom_type_number_in_cell
_atom_type_scat_dispersion_real
_atom_type_scat_dispersion_imag
_atom_type_scat_source
C 0 88 .002 .002 'Int Tables Vol IV Tables 2.2B and 2.3.1'
H 0 78 0 0 'Int Tables Vol IV Tables 2.2B and 2.3.1'
Fe 0 1 .301 .845 'Int Tables Vol IV Tables 2.2B and 2.3.1'
P 0 4 .09 .095 'Int Tables Vol IV Tables 2.2B and 2.3.1'
Ru 0 2 -1.42 .836 'Int Tables Vol IV Tables 2.2B and 2.3.1'

loop_
_geom_angle_atom_site_label_1
_geom_angle_atom_site_label_2
_geom_angle_atom_site_label_3
_geom_angle_site_symmetry_1
_geom_angle_site_symmetry_3
_geom_angle
P1 Ru P2 . . 83.96(11)
P1 Ru C1 . . 90.7(4)
P1 Ru C101 . . 125.7(3)
P1 Ru C102 . . 98.6(3)
P1 Ru C103 . . 103.8(4)
P1 Ru C104 . . 135.4(4)
P1 Ru C105 . . 160.7(3)
P2 Ru C1 . . 80.6(3)
P2 Ru C101 . . 149.9(3)
P2 Ru C102 . . 157.9(3)
P2 Ru C103 . . 120.9(3)
P2 Ru C104 . . 101.4(3)
P2 Ru C105 . . 113.9(3)
C1 Ru C101 . . 92.9(5)
C1 Ru C102 . . 121.1(4)
C1 Ru C103 . . 154.7(5)
C1 Ru C104 . . 133.9(5)
C1 Ru C105 . . 99.0(5)
C101 Ru C102 . . 36.9(5)
C101 Ru C103 . . 61.8(5)
C101 Ru C104 . . 62.4(4)
C101 Ru C105 . . 37.8(4)
C102 Ru C103 . . 37.1(4)
C102 Ru C104 . . 61.5(4)
C102 Ru C105 . . 62.2(5)
C103 Ru C104 . . 35.9(4)
C103 Ru C105 . . 61.6(5)
C104 Ru C105 . . 37.6(5)
C201 Fe C202 . . 40.6(4)
C201 Fe C203 . . 68.6(4)
C201 Fe C204 . . 69.6(5)
C201 Fe C205 . . 40.7(5)
C201 Fe C201 . 2 180.0000
C201 Fe C202 . 2 139.4(4)
C201 Fe C203 . 2 111.4(4)
C201 Fe C204 . 2 110.4(5)
C201 Fe C205 . 2 139.3(5)
C202 Fe C203 . . 40.9(5)
C202 Fe C204 . . 69.0(5)
C202 Fe C205 . . 68.8(5)
C202 Fe C201 . 2 139.4(4)
C202 Fe C202 . 2 180.0000
C202 Fe C203 . 2 139.1(5)
C202 Fe C204 . 2 111.0(5)
C202 Fe C205 . 2 111.2(5)
C203 Fe C204 . . 40.3(5)
C203 Fe C205 . . 69.0(4)
C203 Fe C201 . 2 111.4(4)
C203 Fe C202 . 2 139.1(5)
C203 Fe C203 . 2 180.0000
C203 Fe C204 . 2 139.7(5)
C203 Fe C205 . 2 111.0(4)
C204 Fe C205 . . 42.3(4)
C204 Fe C201 . 2 110.4(5)
C204 Fe C202 . 2 111.0(5)
C204 Fe C203 . 2 139.7(5)
C204 Fe C204 . 2 180.0000
C204 Fe C205 . 2 137.7(4)
C205 Fe C201 . 2 139.3(5)
C205 Fe C202 . 2 111.2(5)
C205 Fe C203 . 2 111.0(4)
C205 Fe C204 . 2 137.7(4)
C205 Fe C205 . 2 180.0000
C201 Fe C202 2 2 40.6(4)
C201 Fe C203 2 2 68.6(4)
C201 Fe C204 2 2 69.6(5)
C201 Fe C205 2 2 40.7(5)
C202 Fe C203 2 2 40.9(5)
C202 Fe C204 2 2 69.0(5)
C202 Fe C205 2 2 68.8(5)
C203 Fe C204 2 2 40.3(5)
C203 Fe C205 2 2 69.0(4)
C204 Fe C205 2 2 42.3(4)
Ru P1 C111 . . 116.6(4)
Ru P1 C121 . . 121.9(5)
Ru P1 C10 . . 110.8(4)
C111 P1 C121 . . 98.3(5)
C111 P1 C10 . . 104.1(6)
C121 P1 C10 . . 102.7(5)
P1 C111 C112 . . 121.0(9)
P1 C111 C116 . . 122.3(8)
C112 C111 C116 . . 116.7(11)
C111 C112 C113 . . 122.4(11)
C111 C112 H112 . . 118.0
C113 C112 H112 . . 119.6
C112 C113 C114 . . 121.2(11)
C112 C113 H113 . . 118.2
C114 C113 H113 . . 120.5
C113 C114 C115 . . 117.3(12)
C113 C114 H114 . . 121.0
C115 C114 H114 . . 121.6
C114 C115 C116 . . 121.4(13)
C114 C115 H115 . . 117.2
C116 C115 H115 . . 121.1
C111 C116 C115 . . 120.7(10)
C111 C116 H116 . . 120.6
C115 C116 H116 . . 118.6
P1 C121 C122 . . 120.6(10)
P1 C121 C126 . . 122.4(10)
C122 C121 C126 . . 116.9(10)
C121 C122 C123 . . 120.6(12)
C121 C122 H122 . . 118.3
C123 C122 H122 . . 121.1
C122 C123 C124 . . 119.2(14)
C122 C123 H123 . . 119.9
C124 C123 H123 . . 120.9
C123 C124 C125 . . 120.3(12)
C123 C124 H124 . . 120.3
C125 C124 H124 . . 119.3
C124 C125 C126 . . 119.5(14)
C124 C125 H125 . . 118.3
C126 C125 H125 . . 122.1
C121 C126 C125 . . 123.3(14)
C121 C126 H126 . . 118.7
C125 C126 H126 . . 117.8
P1 C10 C20 . . 108.5(9)
P1 C10 H10a . . 110.0
P1 C10 H10b . . 109.6
C20 C10 H10a . . 110.8
C20 C10 H10b . . 110.4
H10a C10 H10b . . 107.5
C10 C20 P2 . . 107.0(8)
C10 C20 H20a . . 110.3
C10 C20 H20b . . 109.7
P2 C20 H20a . . 111.1
P2 C20 H20b . . 110.0
H20a C20 H20b . . 108.8
Ru P2 C20 . . 108.3(3)
Ru P2 C211 . . 118.6(4)
Ru P2 C221 . . 119.4(4)
C20 P2 C211 . . 103.7(5)
C20 P2 C221 . . 104.2(5)
C211 P2 C221 . . 100.8(5)
P2 C211 C212 . . 120.1(8)
P2 C211 C216 . . 122.5(9)
C212 C211 C216 . . 117.3(10)
C211 C212 C213 . . 121.3(10)
C211 C212 H212 . . 119.1
C213 C212 H212 . . 119.6
C212 C213 C214 . . 119.2(12)
C212 C213 H213 . . 121.1
C214 C213 H213 . . 119.6
C213 C214 C215 . . 119.8(12)
C213 C214 H214 . . 120.5
C215 C214 H214 . . 119.7
C214 C215 C216 . . 119.5(11)
C214 C215 H215 . . 120.2
C216 C215 H215 . . 120.3
C211 C216 C215 . . 122.7(12)
C211 C216 H216 . . 117.9
C215 C216 H216 . . 119.4
P2 C221 C222 . . 121.9(10)
P2 C221 C226 . . 120.4(10)
C222 C221 C226 . . 117.6(12)
C221 C222 C223 . . 121.5(13)
C221 C222 H222 . . 119.3
C223 C222 H222 . . 119.2
C222 C223 C224 . . 119.8(13)
C222 C223 H223 . . 119.6
C224 C223 H223 . . 120.6
C223 C224 C225 . . 120.9(15)
C223 C224 H224 . . 119.7
C225 C224 H224 . . 119.4
C224 C225 C226 . . 119.8(14)
C224 C225 H225 . . 120.0
C226 C225 H225 . . 120.2
C221 C226 C225 . . 120.2(13)
C221 C226 H226 . . 120.4
C225 C226 H226 . . 119.4
Ru C1 C2 . . 176.4(11)
C1 C2 C201 . . 172.7(11)
Ru C101 C102 . . 70.7(8)
Ru C101 C105 . . 69.6(7)
Ru C101 H101 . . 122.7
C102 C101 C105 . . 106.4(10)
C102 C101 H101 . . 126.5
C105 C101 H101 . . 127.1
Ru C102 C101 . . 72.3(7)
Ru C102 C103 . . 71.4(7)
Ru C102 H102 . . 123.9
C101 C102 C103 . . 108.3(10)
C101 C102 H102 . . 125.2
C103 C102 H102 . . 126.5
Ru C103 C102 . . 71.4(7)
Ru C103 C104 . . 71.7(7)
Ru C103 H103 . . 121.8
C102 C103 C104 . . 109.3(12)
C102 C103 H103 . . 125.0
C104 C103 H103 . . 125.7
Ru C104 C103 . . 72.4(7)
Ru C104 C105 . . 70.7(7)
Ru C104 H104 . . 125.5
C103 C104 C105 . . 108.4(10)
C103 C104 H104 . . 127.2
C105 C104 H104 . . 124.2
Ru C105 C101 . . 72.7(7)
Ru C105 C104 . . 71.7(8)
Ru C105 H105 . . 120.7
C101 C105 C104 . . 107.6(11)
C101 C105 H105 . . 124.1
C104 C105 H105 . . 128.3
Fe C201 C2 . . 122.1(8)
Fe C201 C202 . . 69.3(7)
Fe C201 C205 . . 69.5(7)
C2 C201 C202 . . 125.7(12)
C2 C201 C205 . . 125.5(10)
C202 C201 C205 . . 108.4(10)
Fe C202 C201 . . 70.1(7)
Fe C202 C203 . . 68.4(7)
Fe C202 H202 . . 126.3
C201 C202 C203 . . 107.5(11)
C201 C202 H202 . . 126.9
C203 C202 H202 . . 125.5
Fe C203 C202 . . 70.7(7)
Fe C203 C204 . . 70.5(7)
Fe C203 H203 . . 127.7
C202 C203 C204 . . 110.3(10)
C202 C203 H203 . . 125.9
C204 C203 H203 . . 123.7
Fe C204 C203 . . 69.2(7)
Fe C204 C205 . . 69.7(6)
Fe C204 H204 . . 126.3
C203 C204 C205 . . 106.8(11)
C203 C204 H204 . . 127.2
C205 C204 H204 . . 126.0
Fe C205 C201 . . 69.8(6)
Fe C205 C204 . . 68.1(6)
Fe C205 H205 . . 127.7
C201 C205 C204 . . 107.0(9)
C201 C205 H205 . . 125.4
C204 C205 H205 . . 127.6
C02 C01 C06 . . 120.4(14)
C02 C01 H01 . . 122.9
C06 C01 H01 . . 116.6
C01 C02 C03 . . 120.2(13)
C01 C02 H02 . . 117.3
C03 C02 H02 . . 122.4
C02 C03 C04 . . 120.2(15)
C02 C03 H03 . . 120.8
C04 C03 H03 . . 119.0
C03 C04 C05 . . 120.6(16)
C03 C04 H04 . . 121.6
C05 C04 H04 . . 117.8
C04 C05 C06 . . 119.6(14)
C04 C05 H05 . . 119.4
C06 C05 H05 . . 120.8
C01 C06 C05 . . 118.9(13)
C01 C06 H06 . . 121.6
C05 C06 H06 . . 119.5

loop_
_geom_bond_atom_site_label_1
_geom_bond_atom_site_label_2
_geom_bond_site_symmetry_2
_geom_bond_distance
Ru P1 . 2.259(3)
Ru P2 . 2.254(3)
Ru C1 . 2.000(12)
Ru C101 . 2.268(13)
Ru C102 . 2.247(12)
Ru C103 . 2.247(12)
Ru C104 . 2.239(12)
Ru C105 . 2.227(13)
Fe C201 . 2.066(12)
Fe C202 . 2.055(14)
Fe C203 . 2.024(11)
Fe C204 . 2.041(12)
Fe C205 . 2.063(10)
Fe C201 2 2.066(12)
Fe C202 2 2.055(14)
Fe C203 2 2.024(11)
Fe C204 2 2.041(12)
Fe C205 2 2.063(10)
P1 C111 . 1.829(12)
P1 C121 . 1.830(11)
P1 C10 . 1.829(12)
C111 C112 . 1.383(15)
C111 C116 . 1.417(17)
C112 C113 . 1.378(19)
C112 H112 . .984
C113 C114 . 1.35(2)
C113 H113 . .961
C114 C115 . 1.436(17)
C114 H114 . .969
C115 C116 . 1.34(2)
C115 H115 . .989
C116 H116 . .960
C121 C122 . 1.372(19)
C121 C126 . 1.40(2)
C122 C123 . 1.431(16)
C122 H122 . .982
C123 C124 . 1.39(2)
C123 H123 . .990
C124 C125 . 1.36(3)
C124 H124 . .969
C125 C126 . 1.369(17)
C125 H125 . .962
C126 H126 . 1.014
C10 C20 . 1.559(17)
C10 H10a . .958
C10 H10b . .966
C20 P2 . 1.826(12)
C20 H20a . .945
C20 H20b . .963
P2 C211 . 1.835(12)
P2 C221 . 1.829(13)
C211 C212 . 1.416(17)
C211 C216 . 1.387(15)
C212 C213 . 1.363(17)
C212 H212 . .959
C213 C214 . 1.459(17)
C213 H213 . .942
C214 C215 . 1.35(2)
C214 H214 . .972
C215 C216 . 1.398(17)
C215 H215 . .963
C216 H216 . .991
C221 C222 . 1.400(17)
C221 C226 . 1.362(18)
C222 C223 . 1.37(2)
C222 H222 . .994
C223 C224 . 1.36(2)
C223 H223 . .997
C224 C225 . 1.34(2)
C224 H224 . .983
C225 C226 . 1.43(2)
C225 H225 . .950
C226 H226 . .992
C1 C2 . 1.246(16)
C2 C201 . 1.427(16)
C101 C102 . 1.43(2)
C101 C105 . 1.455(15)
C101 H101 . .970
C102 C103 . 1.431(16)
C102 H102 . .955
C103 C104 . 1.383(18)
C103 H103 . .987
C104 C105 . 1.439(19)
C104 H104 . .989
C105 H105 . .961
C201 C202 . 1.431(15)
C201 C205 . 1.437(18)
C202 C203 . 1.426(18)
C202 H202 . .979
C203 C204 . 1.402(18)
C203 H203 . .942
C204 C205 . 1.480(16)
C204 H204 . .957
C205 H205 . .961
C01 C02 . 1.39(2)
C01 C06 . 1.41(2)
C01 H01 . .954
C02 C03 . 1.37(2)
C02 H02 . .968
C03 C04 . 1.38(2)
C03 H03 . .979
C04 C05 . 1.40(2)
C04 H04 . .961
C05 C06 . 1.39(2)
C05 H05 . .970
C06 H06 . .958
